data_7049621
loop_
_publ_author_name
'Liu, Bei'
'Liu, Jing-Cui'
'Shen, Yang'
'Feng, Jian-Shen'
'Bao, Song-Song'
'Zheng, Li-Min'

_publ_section_title
;
 Polymorphic layered copper phosphonates: exfoliation and proton
 conductivity studies.
;
_journal_issue 19
_journal_name_full 'Dalton transactions (Cambridge, England : 2003)'
_journal_page_first 6539
_journal_page_last 6545
_journal_paper_doi 10.1039/c9dt00970a
_journal_volume 48
_journal_year 2019
_chemical_formula_moiety 'C11 H9 Cu O6 P'
_chemical_formula_sum 'C11 H9 Cu O6 P'
_chemical_formula_weight 331.69
_space_group_crystal_system monoclinic
_space_group_IT_number 15
_space_group_name_Hall '-C 2yc'
_space_group_name_H-M_alt 'C 1 2/c 1'
_symmetry_space_group_name_Hall '-C 2yc'
_symmetry_space_group_name_H-M 'C 1 2/c 1'
_atom_sites_solution_hydrogens mixed
_audit_creation_method SHELXL-2013
_audit_update_record
;
2018-10-26 deposited with the CCDC.    2019-04-08 downloaded from the CCDC.
;
_cell_angle_alpha 90
_cell_angle_beta 90.3320(10)
_cell_angle_gamma 90
_cell_formula_units_Z 8
_cell_length_a 37.542(3)
_cell_length_b 7.6994(7)
_cell_length_c 7.7667(7)
_cell_measurement_reflns_used 3444
_cell_measurement_temperature 296(2)
_cell_measurement_theta_max 28.314
_cell_measurement_theta_min 2.17
_cell_volume 2244.9(3)
_computing_cell_refinement SMART
_computing_data_collection 'SMART (Bruker, 2000)'
_computing_data_reduction 'SAINT (Bruker, 2000)'
_computing_molecular_graphics SHELXTL
_computing_publication_material SHELXTL
_computing_structure_refinement 'SHELXL-2013 (Sheldrick, 2013)'
_computing_structure_solution 'SHELXTL (Bruker, 2000)'
_diffrn_ambient_temperature 296(2)
_diffrn_measured_fraction_theta_full 0.969
_diffrn_measured_fraction_theta_max 0.975
_diffrn_measurement_device_type 'Bruker APEX II'
_diffrn_radiation_type MoK\a
_diffrn_radiation_wavelength 0.71073
_diffrn_reflns_av_R_equivalents 0.0273
_diffrn_reflns_av_unetI/netI 0.0322
_diffrn_reflns_Laue_measured_fraction_full 0.969
_diffrn_reflns_Laue_measured_fraction_max 0.975
_diffrn_reflns_limit_h_max 50
_diffrn_reflns_limit_h_min -43
_diffrn_reflns_limit_k_max 10
_diffrn_reflns_limit_k_min -7
_diffrn_reflns_limit_l_max 10
_diffrn_reflns_limit_l_min -9
_diffrn_reflns_number 7625
_diffrn_reflns_point_group_measured_fraction_full 0.969
_diffrn_reflns_point_group_measured_fraction_max 0.975
_diffrn_reflns_theta_full 25.242
_diffrn_reflns_theta_max 28.337
_diffrn_reflns_theta_min 2.170
_exptl_absorpt_coefficient_mu 2.109
_exptl_absorpt_correction_T_max 0.812
_exptl_absorpt_correction_T_min 0.600
_exptl_absorpt_correction_type multi-scan
_exptl_absorpt_process_details 'SADABS(Bruker, 2000)'
_exptl_crystal_colour blue
_exptl_crystal_density_diffrn 1.963
_exptl_crystal_description sheet-like
_exptl_crystal_F_000 1336
_exptl_crystal_size_max 0.300
_exptl_crystal_size_mid 0.200
_exptl_crystal_size_min 0.100
_refine_diff_density_max 1.283
_refine_diff_density_min -0.918
_refine_diff_density_rms 0.140
_refine_ls_extinction_method none
_refine_ls_goodness_of_fit_ref 1.096
_refine_ls_hydrogen_treatment constr
_refine_ls_matrix_type full
_refine_ls_number_parameters 191
_refine_ls_number_reflns 2742
_refine_ls_number_restraints 44
_refine_ls_restrained_S_all 1.091
_refine_ls_R_factor_all 0.0587
_refine_ls_R_factor_gt 0.0540
_refine_ls_shift/su_max 0.001
_refine_ls_shift/su_mean 0.000
_refine_ls_structure_factor_coef Fsqd
_refine_ls_weighting_details 'w=1/[\s^2^(Fo^2^)+(0.0265P)^2^+45.2347P] where P=(Fo^2^+2Fc^2^)/3'
_refine_ls_weighting_scheme calc
_refine_ls_wR_factor_gt 0.1294
_refine_ls_wR_factor_ref 0.1315
_reflns_Friedel_coverage 0.000
_reflns_number_gt 2501
_reflns_number_total 2742
_reflns_threshold_expression 'I > 2\s(I)'
_cod_data_source_file c9dt00970a2.cif
_cod_data_source_block alfa_Cu_1
_cod_depositor_comments 'Adding full bibliography for 7049621--7049623.cif.'
_cod_original_cell_volume 2245.0(3)
_cod_database_code 7049621
_shelx_space_group_comment
;
The symmetry employed for this shelxl refinement is uniquely defined
by the following loop, which should always be used as a source of
symmetry information in preference to the above space-group names.
They are only intended as comments.
;
_shelx_estimated_absorpt_t_min 0.570
_shelx_estimated_absorpt_t_max 0.817
_shelxl_version_number 2013-4

loop_
_space_group_symop_operation_xyz
'x, y, z'
'-x, y, -z+1/2'
'x+1/2, y+1/2, z'
'-x+1/2, y+1/2, -z+1/2'
'-x, -y, -z'
'x, -y, z-1/2'
'-x+1/2, -y+1/2, -z'
'x+1/2, -y+1/2, z-1/2'

loop_
_atom_site_label
_atom_site_type_symbol
_atom_site_fract_x
_atom_site_fract_y
_atom_site_fract_z
_atom_site_U_iso_or_equiv
_atom_site_adp_type
_atom_site_occupancy
_atom_site_site_symmetry_order
_atom_site_calc_flag
_atom_site_refinement_flags_posn
_atom_site_refinement_flags_adp
_atom_site_refinement_flags_occupancy
_atom_site_disorder_assembly
_atom_site_disorder_group
Cu1 Cu 0.24374(2) 0.05358(7) 0.07204(7) 0.01317(15) Uani 1 1 d . . . . .
P1 P 0.29331(3) 0.19378(14) 0.32600(14) 0.0115(2) Uani 1 1 d . . . . .
C1 C 0.34117(12) 0.1516(6) 0.3300(6) 0.0157(9) Uani 1 1 d . . . . .
C2 C 0.35291(13) -0.0056(7) 0.3967(7) 0.0204(9) Uani 1 1 d . . . . .
H1 H 0.3365 -0.0895 0.4297 0.024 Uiso 1 1 calc R U . . .
C3 C 0.38945(14) -0.0381(7) 0.4145(7) 0.0241(10) Uani 1 1 d . . . . .
H3 H 0.3970 -0.1456 0.4551 0.029 Uiso 1 1 calc R U . . .
C4 C 0.41424(13) 0.0853(7) 0.3733(7) 0.0255(11) Uani 1 1 d . . . . .
C5 C 0.40382(12) 0.2500(7) 0.3046(7) 0.0213(10) Uani 1 1 d . . . . .
C6 C 0.42790(15) 0.3834(9) 0.2613(8) 0.0331(13) Uani 1 1 d . . . . .
H6 H 0.4522 0.3651 0.2763 0.040 Uiso 1 1 calc R U . . .
C7 C 0.41628(17) 0.5388(9) 0.1977(9) 0.0374(14) Uani 1 1 d . . . . .
H7 H 0.4326 0.6252 0.1709 0.045 Uiso 1 1 calc R U . . .
C8 C 0.37964(16) 0.5684(8) 0.1727(8) 0.0303(12) Uani 1 1 d . . . . .
H8 H 0.3718 0.6754 0.1319 0.036 Uiso 1 1 calc R U . . .
C9 C 0.35552(13) 0.4402(7) 0.2082(7) 0.0220(10) Uani 1 1 d . . . . .
H9 H 0.3315 0.4597 0.1860 0.026 Uiso 1 1 calc R U . . .
C10 C 0.36629(12) 0.2797(7) 0.2777(6) 0.0184(9) Uani 1 1 d . . . . .
C11 C 0.45240(15) 0.0480(8) 0.4204(9) 0.0338(12) Uani 1 1 d D U . . .
O1 O 0.28019(8) 0.2277(4) 0.1418(4) 0.0154(6) Uani 1 1 d . . . . .
O2 O 0.27555(9) 0.0266(4) 0.3918(4) 0.0168(7) Uani 1 1 d . . . . .
O3 O 0.28672(9) 0.3502(4) 0.4432(4) 0.0154(6) Uani 1 1 d . . . . .
O4 O 0.4617(4) -0.1142(10) 0.398(3) 0.043(3) Uani 0.62(3) 1 d D U P A 1
H4A H 0.4820 -0.1289 0.4347 0.064 Uiso 0.62(3) 1 calc R U P A 1
O5 O 0.4724(3) 0.1606(14) 0.482(2) 0.041(2) Uani 0.62(3) 1 d D U P A 1
O4' O 0.4578(6) -0.1129(16) 0.468(4) 0.039(3) Uani 0.38(3) 1 d D U P A 2
H4'A H 0.4783 -0.1236 0.5033 0.059 Uiso 0.38(3) 1 calc R U P A 2
O5' O 0.4767(5) 0.157(3) 0.414(4) 0.044(3) Uani 0.38(3) 1 d D U P A 2
O1W O 0.20881(9) 0.1858(4) 0.2089(4) 0.0178(7) Uani 1 1 d . . . . .
H1WA H 0.2069 0.2911 0.1774 0.027 Uiso 1 1 d R U . . .
H1WB H 0.2158 0.1796 0.3130 0.027 Uiso 1 1 d R U . . .

loop_
_atom_site_aniso_label
_atom_site_aniso_U_11
_atom_site_aniso_U_22
_atom_site_aniso_U_33
_atom_site_aniso_U_23
_atom_site_aniso_U_13
_atom_site_aniso_U_12
Cu1 0.0125(3) 0.0104(2) 0.0166(3) -0.0022(2) 0.00148(18) -0.0018(2)
P1 0.0106(5) 0.0104(5) 0.0135(5) -0.0003(4) 0.0001(4) 0.0004(4)
C1 0.013(2) 0.017(2) 0.017(2) -0.0002(17) -0.0023(16) 0.0015(17)
C2 0.014(2) 0.019(2) 0.028(2) 0.0006(19) -0.0029(18) 0.0023(18)
C3 0.019(2) 0.020(2) 0.033(3) 0.004(2) -0.001(2) 0.0073(19)
C4 0.015(2) 0.029(3) 0.033(3) 0.002(2) -0.001(2) 0.007(2)
C5 0.012(2) 0.025(3) 0.027(2) 0.003(2) -0.0012(18) -0.0027(19)
C6 0.018(2) 0.041(3) 0.040(3) 0.012(3) 0.001(2) -0.005(2)
C7 0.029(3) 0.037(3) 0.046(4) 0.015(3) -0.002(3) -0.014(3)
C8 0.030(3) 0.026(3) 0.035(3) 0.008(2) 0.001(2) -0.003(2)
C9 0.017(2) 0.022(2) 0.028(2) 0.005(2) -0.0008(19) 0.0002(19)
C10 0.014(2) 0.020(2) 0.021(2) 0.0000(18) -0.0008(17) 0.0004(18)
C11 0.017(2) 0.034(2) 0.051(3) 0.003(2) -0.009(2) 0.0069(19)
O1 0.0134(14) 0.0165(16) 0.0163(15) -0.0005(12) -0.0025(12) -0.0019(12)
O2 0.0172(15) 0.0098(15) 0.0234(16) 0.0022(12) 0.0020(13) -0.0012(12)
O3 0.0169(15) 0.0112(15) 0.0180(15) 0.0005(12) -0.0007(12) 0.0010(12)
O4 0.021(4) 0.038(3) 0.069(7) -0.009(4) -0.015(5) 0.013(3)
O5 0.019(3) 0.041(3) 0.062(6) -0.004(4) -0.010(4) 0.006(3)
O4' 0.018(5) 0.038(4) 0.062(8) 0.008(5) -0.012(6) 0.009(4)
O5' 0.023(5) 0.044(5) 0.065(8) 0.011(6) -0.005(6) 0.001(4)
O1W 0.0187(16) 0.0161(16) 0.0186(16) 0.0002(13) 0.0019(13) 0.0024(13)

loop_
_atom_type_symbol
_atom_type_description
_atom_type_scat_dispersion_real
_atom_type_scat_dispersion_imag
_atom_type_scat_source
C C 0.0033 0.0016 'International Tables Vol C Tables 4.2.6.8 and 6.1.1.4'
H H 0.0000 0.0000 'International Tables Vol C Tables 4.2.6.8 and 6.1.1.4'
O O 0.0106 0.0060 'International Tables Vol C Tables 4.2.6.8 and 6.1.1.4'
P P 0.1023 0.0942 'International Tables Vol C Tables 4.2.6.8 and 6.1.1.4'
Cu Cu 0.3201 1.2651 'International Tables Vol C Tables 4.2.6.8 and 6.1.1.4'

loop_
_geom_angle_atom_site_label_1
_geom_angle_atom_site_label_2
_geom_angle_atom_site_label_3
_geom_angle
_geom_angle_site_symmetry_1
_geom_angle_site_symmetry_3
O3 Cu1 O2 93.66(14) 4_545 6
O3 Cu1 O1W 93.20(14) 4_545 .
O2 Cu1 O1W 164.33(14) 6 .
O3 Cu1 O1 164.60(14) 4_545 .
O2 Cu1 O1 89.19(14) 6 .
O1W Cu1 O1 87.92(14) . .
O3 P1 O1 111.64(19) . .
O3 P1 O2 112.88(18) . .
O1 P1 O2 108.38(19) . .
O3 P1 C1 107.0(2) . .
O1 P1 C1 110.9(2) . .
O2 P1 C1 105.9(2) . .
C2 C1 C10 120.1(4) . .
C2 C1 P1 118.2(4) . .
C10 C1 P1 121.6(4) . .
C1 C2 C3 120.1(5) . .
C1 C2 H1 120.0 . .
C3 C2 H1 120.0 . .
C4 C3 C2 121.3(5) . .
C4 C3 H3 119.3 . .
C2 C3 H3 119.3 . .
C3 C4 C5 121.2(5) . .
C3 C4 C11 117.3(5) . .
C5 C4 C11 121.2(5) . .
C6 C5 C4 124.1(5) . .
C6 C5 C10 118.5(5) . .
C4 C5 C10 117.4(4) . .
C7 C6 C5 121.4(5) . .
C7 C6 H6 119.3 . .
C5 C6 H6 119.3 . .
C6 C7 C8 120.2(5) . .
C6 C7 H7 119.9 . .
C8 C7 H7 119.9 . .
C9 C8 C7 120.2(5) . .
C9 C8 H8 119.9 . .
C7 C8 H8 119.9 . .
C8 C9 C10 121.4(5) . .
C8 C9 H9 119.3 . .
C10 C9 H9 119.3 . .
C9 C10 C1 121.9(4) . .
C9 C10 C5 118.3(5) . .
C1 C10 C5 119.8(4) . .
O5' C11 O4' 122.5(15) . .
O5 C11 O4 123.9(9) . .
O5' C11 C4 124.2(12) . .
O5 C11 C4 122.2(8) . .
O4' C11 C4 113.3(11) . .
O4 C11 C4 113.8(7) . .
P1 O1 Cu1 110.86(18) . .
P1 O2 Cu1 140.7(2) . 6_556
P1 O3 Cu1 134.0(2) . 4
C11 O4 H4A 109.5 . .
C11 O4' H4'A 109.5 . .
Cu1 O1W H1WA 113.1 . .
Cu1 O1W H1WB 106.3 . .
H1WA O1W H1WB 110.6 . .

loop_
_geom_bond_atom_site_label_1
_geom_bond_atom_site_label_2
_geom_bond_distance
_geom_bond_site_symmetry_2
Cu1 O3 1.942(3) 4_545
Cu1 O2 1.946(3) 6
Cu1 O1W 1.975(3) .
Cu1 O1 1.989(3) .
P1 O3 1.531(3) .
P1 O1 1.533(3) .
P1 O2 1.538(3) .
P1 C1 1.826(5) .
C1 C2 1.387(7) .
C1 C10 1.426(7) .
C2 C3 1.401(7) .
C2 H1 0.9300 .
C3 C4 1.369(8) .
C3 H3 0.9300 .
C4 C5 1.429(7) .
C4 C11 1.504(7) .
C5 C6 1.410(7) .
C5 C10 1.442(6) .
C6 C7 1.365(9) .
C6 H6 0.9300 .
C7 C8 1.407(8) .
C7 H7 0.9300 .
C8 C9 1.368(7) .
C8 H8 0.9300 .
C9 C10 1.407(7) .
C9 H9 0.9300 .
C11 O5' 1.238(10) .
C11 O5 1.241(9) .
C11 O4' 1.308(10) .
C11 O4 1.308(9) .
O2 Cu1 1.946(3) 6_556
O3 Cu1 1.942(3) 4
O4 H4A 0.8200 .
O4' H4'A 0.8200 .
O1W H1WA 0.8502 .
O1W H1WB 0.8499 .

loop_
_geom_hbond_atom_site_label_D
_geom_hbond_atom_site_label_H
_geom_hbond_atom_site_label_A
_geom_hbond_distance_DH
_geom_hbond_distance_HA
_geom_hbond_distance_DA
_geom_hbond_angle_DHA
_geom_hbond_site_symmetry_A
O1W H1WB O3 0.85 1.91 2.720(5) 158.8 7_556
O1W H1WB O2 0.85 2.60 3.123(5) 120.7 .
O1W H1WA O2 0.85 2.00 2.802(5) 155.9 4
O4 H4A O5 0.82 1.84 2.664(16) 179.6 5_656
C2 H1 O1W 0.93 2.65 3.416(6) 140.0 4_545

loop_
_geom_torsion_atom_site_label_1
_geom_torsion_atom_site_label_2
_geom_torsion_atom_site_label_3
_geom_torsion_atom_site_label_4
_geom_torsion
_geom_torsion_site_symmetry_4
O3 P1 C1 C2 116.6(4) .
O1 P1 C1 C2 -121.4(4) .
O2 P1 C1 C2 -4.0(4) .
O3 P1 C1 C10 -59.0(4) .
O1 P1 C1 C10 62.9(4) .
O2 P1 C1 C10 -179.7(4) .
C10 C1 C2 C3 0.6(7) .
P1 C1 C2 C3 -175.1(4) .
C1 C2 C3 C4 2.6(8) .
C2 C3 C4 C5 -2.3(9) .
C2 C3 C4 C11 171.4(5) .
C3 C4 C5 C6 179.3(6) .
C11 C4 C5 C6 5.8(9) .
C3 C4 C5 C10 -1.1(8) .
C11 C4 C5 C10 -174.6(5) .
C4 C5 C6 C7 -179.3(6) .
C10 C5 C6 C7 1.0(9) .
C5 C6 C7 C8 -0.5(10) .
C6 C7 C8 C9 -1.5(10) .
C7 C8 C9 C10 3.0(9) .
C8 C9 C10 C1 174.1(5) .
C8 C9 C10 C5 -2.4(8) .
C2 C1 C10 C9 179.5(5) .
P1 C1 C10 C9 -4.8(7) .
C2 C1 C10 C5 -4.0(7) .
P1 C1 C10 C5 171.6(4) .
C6 C5 C10 C9 0.4(8) .
C4 C5 C10 C9 -179.3(5) .
C6 C5 C10 C1 -176.2(5) .
C4 C5 C10 C1 4.2(7) .
C3 C4 C11 O5' -169.1(18) .
C5 C4 C11 O5' 4.6(19) .
C3 C4 C11 O5 -138.1(12) .
C5 C4 C11 O5 35.6(14) .
C3 C4 C11 O4' 11.5(16) .
C5 C4 C11 O4' -174.8(15) .
C3 C4 C11 O4 38.7(12) .
C5 C4 C11 O4 -147.6(11) .
O3 P1 O1 Cu1 -121.04(19) .
O2 P1 O1 Cu1 3.9(2) .
C1 P1 O1 Cu1 119.7(2) .
O3 P1 O2 Cu1 5.8(4) 6_556
O1 P1 O2 Cu1 -118.4(3) 6_556
C1 P1 O2 Cu1 122.5(3) 6_556
O1 P1 O3 Cu1 17.7(3) 4
O2 P1 O3 Cu1 -104.7(3) 4
C1 P1 O3 Cu1 139.2(3) 4
